data_7021680
loop_
_publ_author_name
'Mohammadnezhad, Gholamhossein'
'B\"ohme, Michael'
'Geibig, Daniel'
'Burkhardt, Anja'
'G\"orls, Helmar'
'Plass, Winfried'

_publ_section_title
;
 Chiral vanadium(v) complexes with 2-aminoglucose Schiff-base ligands and
 their solution configurations: synthesis, structures, and DFT
 calculations.
;
_journal_issue 33
_journal_name_full 'Dalton transactions (Cambridge, England : 2003)'
_journal_page_first 11812
_journal_page_last 11823
_journal_paper_doi 10.1039/c3dt50890k
_journal_volume 42
_journal_year 2013
_chemical_absolute_configuration syn
_chemical_formula_moiety 'C30 H34 N O10 V, 2(C H4 O)'
_chemical_formula_sum 'C32 H42 N O12 V'
_chemical_formula_weight 683.60
_chemical_name_systematic
;
 ?
;
_space_group_crystal_system orthorhombic
_space_group_IT_number 19
_space_group_name_Hall 'P 2ac 2ab'
_space_group_name_H-M_alt 'P 21 21 21'
_symmetry_space_group_name_Hall 'P 2ac 2ab'
_symmetry_space_group_name_H-M 'P 21 21 21'
_atom_sites_solution_hydrogens geom
_atom_sites_solution_primary direct
_atom_sites_solution_secondary difmap
_audit_creation_date 2013-05-12
_audit_creation_method
;
  Olex2 1.2
  (compiled Apr 23 2013 17:59:47, GUI svn.r4466)
;
_cell_angle_alpha 90
_cell_angle_beta 90
_cell_angle_gamma 90
_cell_formula_units_Z 8
_cell_length_a 9.54420(10)
_cell_length_b 25.1111(4)
_cell_length_c 27.5039(4)
_cell_measurement_temperature 133(2)
_cell_volume 6591.73(16)
_computing_cell_refinement DENZO
_computing_data_collection COLLECT
_computing_data_reduction DENZO
_computing_molecular_graphics
;
O. V. Dolomanov, L. J. Bourhis, R. J. Gildea, J. A. K. Howard and H. Puschmann,
OLEX2: a complete structure solution, refinement and analysis program.
J. Appl. Cryst. (2009). 42, 339-341.
;
_computing_publication_material
;
O. V. Dolomanov, L. J. Bourhis, R. J. Gildea, J. A. K. Howard and H. Puschmann,
OLEX2: a complete structure solution, refinement and analysis program.
J. Appl. Cryst. (2009). 42, 339-341.
;
_computing_structure_refinement
;
SHELXL, G.M. Sheldrick, Acta Cryst.
(2008). A64, 112-122
;
_diffrn_ambient_temperature 133.15
_diffrn_measured_fraction_theta_full 0.998
_diffrn_measured_fraction_theta_max 0.995
_diffrn_measurement_device_type KappaCCD
_diffrn_measurement_method 'phi- + omega-scan'
_diffrn_radiation_type MoK\a
_diffrn_radiation_wavelength 0.71073
_diffrn_reflns_av_R_equivalents 0.0287
_diffrn_reflns_av_unetI/netI 0.0287
_diffrn_reflns_Laue_measured_fraction_full 0.998
_diffrn_reflns_Laue_measured_fraction_max 0.995
_diffrn_reflns_limit_h_max 12
_diffrn_reflns_limit_h_min -11
_diffrn_reflns_limit_k_max 27
_diffrn_reflns_limit_k_min -32
_diffrn_reflns_limit_l_max 35
_diffrn_reflns_limit_l_min -35
_diffrn_reflns_number 40163
_diffrn_reflns_point_group_measured_fraction_full 0.997
_diffrn_reflns_point_group_measured_fraction_max 0.994
_diffrn_reflns_theta_full 25.242
_diffrn_reflns_theta_max 27.539
_diffrn_reflns_theta_min 1.783
_diffrn_source 'fine-focus sealed tube'
_exptl_absorpt_coefficient_mu 0.365
_exptl_absorpt_correction_type none
_exptl_crystal_colour yellow-brown
_exptl_crystal_density_diffrn 1.378
_exptl_crystal_description prism
_exptl_crystal_F_000 2880
_exptl_crystal_size_max 0.6
_exptl_crystal_size_mid 0.5
_exptl_crystal_size_min 0.5
_refine_diff_density_max 0.464
_refine_diff_density_min -0.394
_refine_diff_density_rms 0.073
_refine_ls_abs_structure_details
;
 Flack x determined using 5987 quotients [(I+)-(I-)]/[(I+)+(I-)]
 (Parsons and Flack (2004), Acta Cryst. A60, s61).
;
_refine_ls_abs_structure_Flack 0.018(6)
_refine_ls_extinction_method none
_refine_ls_goodness_of_fit_ref 1.112
_refine_ls_hydrogen_treatment constr
_refine_ls_matrix_type full
_refine_ls_number_parameters 835
_refine_ls_number_reflns 15122
_refine_ls_number_restraints 18
_refine_ls_restrained_S_all 1.113
_refine_ls_R_factor_all 0.0446
_refine_ls_R_factor_gt 0.0407
_refine_ls_shift/su_max 0.001
_refine_ls_shift/su_mean 0.000
_refine_ls_structure_factor_coef Fsqd
_refine_ls_weighting_details 'w=1/[\s^2^(Fo^2^)+(0.0260P)^2^+5.8000P] where P=(Fo^2^+2Fc^2^)/3'
_refine_ls_weighting_scheme calc
_refine_ls_wR_factor_gt 0.0947
_refine_ls_wR_factor_ref 0.0968
_reflns_Friedel_coverage 0.813
_reflns_Friedel_fraction_full 0.997
_reflns_Friedel_fraction_max 0.992
_reflns_number_gt 14245
_reflns_number_total 15122
_reflns_threshold_expression 'I > 2\s(I)'
_cod_data_source_file c3dt50890k.txt
_cod_data_source_block fo4322
_cod_database_code 7021680
_olex2_refinement_description
;
1. Shared sites
{C152, C153}
{H203, H202}
2. Others
 Fixed Sof: H14A(0.5) H14B(0.5) H14C(0.5) H14D(0.5) C152(0.5) C162(0.5)
 H162(0.5) C172(0.5) H172(0.5) C182(0.5) H182(0.5) C192(0.5) H192(0.5)
 C202(0.5) H202(0.5) C153(0.5) C163(0.5) H163(0.5) C173(0.5) H173(0.5)
 C183(0.5) H183(0.5) C193(0.5) H193(0.5) C203(0.5) H203(0.5) O3M(0.5) H3M(0.5)
 C3M(0.5) H3MA(0.5) H3MB(0.5) H3MC(0.5) O3MA(0.5) H3MD(0.5) C3MA(0.5) H3ME(0.5)
 H3MF(0.5) H3MG(0.5) O4M(0.5) H4M(0.5) C4M(0.5) H4MA(0.5) H4MB(0.5) H4MC(0.5)
 O4MA(0.5) H4MD(0.5) C4MA(0.5) H4ME(0.5) H4MF(0.5) H4MG(0.5)
 Fixed Uiso: H11(0.023) H21(0.022) H31(0.02) H41(0.021) H51(0.022) H61A(0.028)
 H61B(0.028) H71(0.025) H91(0.035) H101(0.038) H111(0.039) H14E(0.042)
 H14F(0.042) H161(0.059) H171(0.084) H181(0.07) H191(0.06) H201(0.047)
 H211(0.024) H231(0.034) H241(0.044) H251(0.043) H261(0.044) H271(0.038)
 H28D(0.1) H28E(0.1) H28F(0.1) H29D(0.063) H29E(0.063) H29F(0.063) H12(0.023)
 H22(0.022) H32(0.021) H42(0.022) H52(0.023) H62A(0.029) H62B(0.029) H72(0.026)
 H92(0.036) H102(0.043) H112(0.04) H14A(0.029) H14B(0.029) H14C(0.029)
 H14D(0.029) H162(0.048) H172(0.047) H182(0.037) H192(0.029) H202(0.02)
 H163(0.025) H173(0.034) H183(0.034) H193(0.034) H203(0.048) H212(0.026)
 H232(0.038) H242(0.045) H252(0.047) H262(0.047) H272(0.04) H28A(0.07)
 H28B(0.07) H28C(0.07) H29A(0.065) H29B(0.065) H29C(0.065) H1M1(0.029)
 H1MD(0.091) H1ME(0.091) H1MF(0.091) H1M2(0.031) H1MA(0.082) H1MB(0.082)
 H1MC(0.082) H1M(0.113) H1MG(0.062) H1MH(0.062) H1MI(0.062) H2M(0.07)
 H2MA(0.067) H2MB(0.067) H2MC(0.067) H3M(0.066) H3MA(0.088) H3MB(0.088)
 H3MC(0.088) H3MD(0.139) H3ME(0.106) H3MF(0.106) H3MG(0.106) H4M(0.075)
 H4MA(0.096) H4MB(0.096) H4MC(0.096) H4MD(0.081) H4ME(0.093) H4MF(0.093)
 H4MG(0.093)
 Fixed X: H11(-0.0475) H21(0.0273) H31(0.2756) H41(0.0378) H51(0.118) H61A(-
 0.1171) H61B(-0.0786) H71(0.1233) H91(0.2436) H101(0.3923) H111(0.5142) H14E(-
 0.0328) H14F(0.0137) H161(0.18) H171(0.3238) H181(0.3779) H191(0.2982)
 H201(0.1521) H211(0.0361) H231(0.3618) H241(0.4891) H251(0.3994) H261(0.1845)
 H271(0.064) H28D(0.5574) H28E(0.603) H28F(0.5728) H29D(0.6435) H29E(0.5616)
 H29F(0.68) H12(0.3841) H22(0.3245) H32(0.0656) H42(0.3145) H52(0.2047)
 H62A(0.4506) H62B(0.3909) H72(0.2067) H92(0.067) H102(-0.0886) H112(-0.1804)
 H14A(0.3619) H14B(0.277) H14C(0.3574) H14D(0.2871) H162(0.108) H172(-0.0409)
 H182(-0.057) H192(0.0484) H202(0.1906) H163(0.128) H173(-0.0119) H183(-0.0735)
 H193(0.0231) H203(0.1818) H212(0.3133) H232(-0.0483) H242(-0.1691) H252(-
 0.0458) H262(0.1964) H272(0.3179) H28A(-0.1651) H28B(-0.2137) H28C(-0.1342)
 H29A(-0.2808) H29B(-0.2293) H29C(-0.3279) H1M1(0.086) H1MD(-0.0411)
 H1ME(0.0791) H1MF(0.0969) H1M2(0.2805) H1MA(0.4318) H1MB(0.3164) H1MC(0.3068)
 H1M(0.3098) H1MG(0.1194) H1MH(0.2098) H1MI(0.1954) H2M(0.0898) H2MA(-0.0243)
 H2MB(-0.0507) H2MC(-0.1184) H3M(0.3809) H3MA(0.4669) H3MB(0.3132) H3MC(0.3464)
 H3MD(0.4358) H3ME(0.4629) H3MF(0.4033) H3MG(0.3205) H4M(0.2207) H4MA(0.1651)
 H4MB(0.1083) H4MC(0.2498) H4MD(0.2226) H4ME(0.1583) H4MF(0.1573) H4MG(0.2887)
 Fixed Y: H11(0.1704) H21(0.1443) H31(0.2087) H41(0.2223) H51(0.2829)
 H61A(0.3009) H61B(0.3365) H71(0.1122) H91(0.066) H101(-0.0012) H111(-0.0534)
 H14E(0.2237) H14F(0.2775) H161(0.3328) H171(0.3541) H181(0.289) H191(0.2036)
 H201(0.1824) H211(0.2995) H231(0.301) H241(0.36) H251(0.444) H261(0.4702)
 H271(0.4134) H28D(0.0246) H28E(0.0652) H28F(0.0868) H29D(-0.1025) H29E(-
 0.1106) H29F(-0.0658) H12(-0.1789) H22(-0.1491) H32(-0.2078) H42(-0.2262) H52(-
 0.2853) H62A(-0.3103) H62B(-0.3453) H72(-0.1184) H92(-0.0759) H102(-0.0095)
 H112(0.0498) H14A(-0.2431) H14B(-0.2909) H14C(-0.241) H14D(-0.2896) H162(-
 0.3347) H172(-0.3393) H182(-0.2644) H192(-0.1857) H202(-0.1814) H163(-0.3405)
 H173(-0.3537) H183(-0.2848) H193(-0.2015) H203(-0.1893) H212(-0.3012) H232(-
 0.3338) H242(-0.391) H252(-0.442) H262(-0.4349) H272(-0.3765) H28A(-0.0285)
 H28B(-0.0789) H28C(-0.0875) H29A(0.1022) H29B(0.1079) H29C(0.0592)
 H1M1(0.0336) H1MD(0.0651) H1ME(0.0287) H1MF(0.0921) H1M2(-0.0319) H1MA(-
 0.0649) H1MB(-0.0331) H1MC(-0.0965) H1M(0.1666) H1MG(0.1761) H1MH(0.1976)
 H1MI(0.2328) H2M(-0.1695) H2MA(-0.2378) H2MB(-0.199) H2MC(-0.1856) H3M(0.1208)
 H3MA(0.0249) H3MB(0.0386) H3MC(0.042) H3MD(0.1309) H3ME(0.0273) H3MF(0.0535)
 H3MG(0.0609) H4M(-0.1283) H4MA(-0.0426) H4MB(-0.072) H4MC(-0.0379) H4MD(-
 0.1342) H4ME(-0.0584) H4MF(-0.0938) H4MG(-0.0564)
 Fixed Z: H11(1.0281) H21(0.9519) H31(0.9601) H41(0.8967) H51(0.9818)
 H61A(0.9187) H61B(0.9654) H71(1.0555) H91(1.1217) H101(1.1483) H111(1.0929)
 H14E(1.0958) H14F(1.0687) H161(1.1048) H171(1.1715) H181(1.228) H191(1.2184)
 H201(1.1535) H211(0.8515) H231(0.8267) H241(0.7779) H251(0.7597) H261(0.7928)
 H271(0.8449) H28D(0.8512) H28E(0.8932) H28F(0.8394) H29D(0.9826) H29E(1.0328)
 H29F(1.0284) H12(1.0322) H22(0.9557) H32(0.9561) H42(0.8991) H52(0.9809)
 H62A(0.9245) H62B(0.9688) H72(1.058) H92(1.1212) H102(1.1453) H112(1.0888)
 H14A(1.0923) H14B(1.0669) H14C(1.0946) H14D(1.0656) H162(1.1148) H172(1.1843)
 H182(1.2333) H192(1.2124) H202(1.1449) H163(1.1101) H173(1.1776) H183(1.228)
 H193(1.2163) H203(1.1523) H212(0.8527) H232(0.8619) H242(0.8094) H252(0.7531)
 H262(0.7474) H272(0.7989) H28A(0.837) H28B(0.8683) H28C(0.8177) H29A(0.9754)
 H29B(1.0305) H29C(1.0151) H1M1(0.9234) H1MD(0.866) H1ME(0.8427) H1MF(0.8439)
 H1M2(0.9284) H1MA(0.8793) H1MB(0.8487) H1MC(0.8535) H1M(0.8386) H1MG(0.7991)
 H1MH(0.7541) H1MI(0.8023) H2M(0.8365) H2MA(0.8036) H2MB(0.7583) H2MC(0.8101)
 H3M(0.7561) H3MA(0.7365) H3MB(0.7169) H3MC(0.7738) H3MD(0.761) H3ME(0.7655)
 H3MF(0.7166) H3MG(0.7668) H4M(0.7742) H4MA(0.7751) H4MB(0.7274) H4MC(0.7251)
 H4MD(0.7765) H4ME(0.7533) H4MF(0.705) H4MG(0.7168)
;

loop_
_space_group_symop_operation_xyz
'x, y, z'
'-x+1/2, -y, z+1/2'
'-x, y+1/2, -z+1/2'
'x+1/2, -y+1/2, -z'

loop_
_atom_site_label
_atom_site_type_symbol
_atom_site_fract_x
_atom_site_fract_y
_atom_site_fract_z
_atom_site_U_iso_or_equiv
_atom_site_adp_type
_atom_site_occupancy
_atom_site_site_symmetry_order
_atom_site_calc_flag
_atom_site_refinement_flags_posn
_atom_site_refinement_flags_adp
_atom_site_refinement_flags_occupancy
_atom_site_disorder_assembly
_atom_site_disorder_group
V1 V 0.33298(5) 0.09463(2) 0.93151(2) 0.01940(11) Uani 1 1 d . . . . .
O11 O 0.4664(3) 0.11941(9) 0.95778(9) 0.0272(5) Uani 1 1 d . . . . .
O21 O 0.3336(3) 0.02882(9) 0.96660(8) 0.0223(5) Uani 1 1 d . . . . .
O31 O 0.2523(2) 0.15686(8) 0.90594(8) 0.0210(5) Uani 1 1 d . . . . .
O41 O 0.4024(3) 0.06863(10) 0.87638(9) 0.0291(5) Uani 1 1 d . . . . .
O51 O 0.1180(2) 0.21272(9) 1.04589(8) 0.0192(4) Uani 1 1 d . . . . .
O61 O 0.1980(2) 0.27333(8) 0.89079(8) 0.0182(4) Uani 1 1 d . . . . .
O71 O -0.0492(2) 0.23511(9) 0.98680(8) 0.0206(4) Uani 1 1 d . . . . .
O81 O 0.0541(3) 0.34596(9) 0.90965(8) 0.0236(5) Uani 1 1 d . . . . .
O91 O 0.5018(3) -0.04691(10) 0.99592(10) 0.0345(6) Uani 1 1 d . . . . .
N1 N 0.1907(3) 0.11675(10) 0.98945(10) 0.0179(5) Uani 1 1 d . . . . .
C11 C 0.0228(3) 0.19356(13) 1.01131(11) 0.0192(6) Uani 1 1 d . . . . .
H11 H -0.0475 0.1704 1.0281 0.023 Uiso 1 1 calc R U . . .
C21 C 0.1003(3) 0.16039(12) 0.97344(11) 0.0185(6) Uani 1 1 d . . . . .
H21 H 0.0273 0.1443 0.9519 0.022 Uiso 1 1 calc R U . . .
C31 C 0.1974(3) 0.19334(12) 0.94041(11) 0.0169(6) Uani 1 1 d . . . . .
H31 H 0.2756 0.2087 0.9601 0.020 Uiso 1 1 calc R U . . .
C41 C 0.1120(3) 0.23768(12) 0.91822(11) 0.0176(6) Uani 1 1 d . . . . .
H41 H 0.0378 0.2223 0.8967 0.021 Uiso 1 1 calc R U . . .
C51 C 0.0436(3) 0.26875(12) 0.95971(11) 0.0185(6) Uani 1 1 d . . . . .
H51 H 0.1180 0.2829 0.9818 0.022 Uiso 1 1 calc R U . . .
C61 C -0.0389(3) 0.31453(13) 0.93884(12) 0.0231(6) Uani 1 1 d . . . . .
H61A H -0.1171 0.3009 0.9187 0.028 Uiso 1 1 calc R U . . .
H61B H -0.0786 0.3365 0.9654 0.028 Uiso 1 1 calc R U . . .
C71 C 0.1877(3) 0.09760(13) 1.03278(11) 0.0207(6) Uani 1 1 d . . . . .
H71 H 0.1233 0.1122 1.0555 0.025 Uiso 1 1 calc R U . . .
C81 C 0.2785(4) 0.05475(13) 1.04836(12) 0.0215(6) Uani 1 1 d . . . . .
C91 C 0.2936(4) 0.04504(14) 1.09878(13) 0.0294(8) Uani 1 1 d . . . . .
H91 H 0.2436 0.0660 1.1217 0.035 Uiso 1 1 calc R U . . .
C101 C 0.3813(4) 0.00503(14) 1.11443(14) 0.0321(8) Uani 1 1 d . . . . .
H101 H 0.3923 -0.0012 1.1483 0.038 Uiso 1 1 calc R U . . .
C111 C 0.4534(4) -0.02621(14) 1.08145(14) 0.0327(8) Uani 1 1 d . . . . .
H111 H 0.5142 -0.0534 1.0929 0.039 Uiso 1 1 calc R U . . .
C121 C 0.4379(4) -0.01830(14) 1.03163(13) 0.0257(7) Uani 1 1 d . . . . .
C131 C 0.3495(3) 0.02299(12) 1.01471(12) 0.0213(6) Uani 1 1 d . . . . .
C141 C 0.0486(4) 0.24378(17) 1.08296(13) 0.0352(9) Uani 1 1 d . . . . .
H14E H -0.0328 0.2237 1.0958 0.042 Uiso 1 1 calc R U . . .
H14F H 0.0137 0.2775 1.0687 0.042 Uiso 1 1 calc R U . . .
C151 C 0.1478(3) 0.25571(14) 1.12321(12) 0.0253(7) Uani 1 1 d . . . . .
C161 C 0.2016(5) 0.30630(18) 1.12825(19) 0.0492(11) Uani 1 1 d . . . . .
H161 H 0.1800 0.3328 1.1048 0.059 Uiso 1 1 calc R U . . .
C171 C 0.2882(6) 0.3190(2) 1.1678(2) 0.0700(18) Uani 1 1 d . . . . .
H171 H 0.3238 0.3541 1.1715 0.084 Uiso 1 1 calc R U . . .
C181 C 0.3206(5) 0.2804(3) 1.20084(18) 0.0586(15) Uani 1 1 d . . . . .
H181 H 0.3779 0.2890 1.2280 0.070 Uiso 1 1 calc R U . . .
C191 C 0.2726(4) 0.2303(2) 1.19558(15) 0.0499(13) Uani 1 1 d . . . . .
H191 H 0.2982 0.2036 1.2184 0.060 Uiso 1 1 calc R U . . .
C201 C 0.1859(4) 0.21776(19) 1.15690(15) 0.0395(9) Uani 1 1 d . . . . .
H201 H 0.1521 0.1824 1.1535 0.047 Uiso 1 1 calc R U . . .
C211 C 0.1129(3) 0.31513(12) 0.87173(11) 0.0203(6) Uani 1 1 d . . . . .
H211 H 0.0361 0.2995 0.8515 0.024 Uiso 1 1 calc R U . . .
C221 C 0.2011(4) 0.35176(13) 0.84078(12) 0.0215(6) Uani 1 1 d . . . . .
C231 C 0.3265(4) 0.33575(14) 0.82051(13) 0.0287(7) Uani 1 1 d . . . . .
H231 H 0.3618 0.3010 0.8267 0.034 Uiso 1 1 calc R U . . .
C241 C 0.4012(4) 0.37067(17) 0.79096(14) 0.0367(9) Uani 1 1 d . . . . .
H241 H 0.4891 0.3600 0.7779 0.044 Uiso 1 1 calc R U . . .
C251 C 0.3488(5) 0.42056(15) 0.78040(14) 0.0362(9) Uani 1 1 d . . . . .
H251 H 0.3994 0.4440 0.7597 0.043 Uiso 1 1 calc R U . . .
C261 C 0.2219(5) 0.43614(15) 0.80022(15) 0.0370(9) Uani 1 1 d . . . . .
H261 H 0.1845 0.4702 0.7928 0.044 Uiso 1 1 calc R U . . .
C271 C 0.1497(4) 0.40214(15) 0.83072(13) 0.0314(8) Uani 1 1 d . . . . .
H271 H 0.0640 0.4134 0.8449 0.038 Uiso 1 1 calc R U . . .
C281 C 0.5449(5) 0.0607(2) 0.8641(2) 0.0669(17) Uani 1 1 d . . . . .
H28D H 0.5574 0.0246 0.8512 0.100 Uiso 1 1 calc R U . . .
H28E H 0.6030 0.0652 0.8932 0.100 Uiso 1 1 calc R U . . .
H28F H 0.5728 0.0868 0.8394 0.100 Uiso 1 1 calc R U . . .
C291 C 0.6047(4) -0.08436(16) 1.01111(18) 0.0418(10) Uani 1 1 d . . . . .
H29D H 0.6435 -0.1025 0.9826 0.063 Uiso 1 1 calc R U . . .
H29E H 0.5616 -0.1106 1.0328 0.063 Uiso 1 1 calc R U . . .
H29F H 0.6800 -0.0658 1.0284 0.063 Uiso 1 1 calc R U . . .
V2 V 0.03555(5) -0.09163(2) 0.92869(2) 0.01905(11) Uani 1 1 d . . . . .
O12 O -0.1097(3) -0.11431(9) 0.94916(9) 0.0264(5) Uani 1 1 d . . . . .
O22 O 0.0358(2) -0.02737(8) 0.96600(8) 0.0214(5) Uani 1 1 d . . . . .
O32 O 0.1120(2) -0.15563(8) 0.90420(8) 0.0205(5) Uani 1 1 d . . . . .
O42 O -0.0113(3) -0.06473(9) 0.87122(9) 0.0265(5) Uani 1 1 d . . . . .
O52 O 0.2101(2) -0.21802(9) 1.04677(8) 0.0194(4) Uani 1 1 d . . . . .
O62 O 0.1467(2) -0.27282(9) 0.88784(8) 0.0197(4) Uani 1 1 d . . . . .
O72 O 0.3809(2) -0.24279(9) 0.98976(8) 0.0206(5) Uani 1 1 d . . . . .
O82 O 0.2725(3) -0.34914(9) 0.90853(8) 0.0233(5) Uani 1 1 d . . . . .
O92 O -0.1308(3) 0.05140(10) 0.99355(10) 0.0341(6) Uani 1 1 d . . . . .
N2 N 0.1579(3) -0.11954(10) 0.99018(10) 0.0187(5) Uani 1 1 d . . . . .
C12 C 0.3126(3) -0.20009(12) 1.01395(11) 0.0192(6) Uani 1 1 d . . . . .
H12 H 0.3841 -0.1789 1.0322 0.023 Uiso 1 1 calc R U . . .
C22 C 0.2457(3) -0.16445(12) 0.97516(11) 0.0180(6) Uani 1 1 d . . . . .
H22 H 0.3245 -0.1491 0.9557 0.022 Uiso 1 1 calc R U . . .
C32 C 0.1508(3) -0.19411(11) 0.93901(11) 0.0179(6) Uani 1 1 d . . . . .
H32 H 0.0656 -0.2078 0.9561 0.021 Uiso 1 1 calc R U . . .
C42 C 0.2332(3) -0.23999(12) 0.91821(11) 0.0183(6) Uani 1 1 d . . . . .
H42 H 0.3145 -0.2262 0.8991 0.022 Uiso 1 1 calc R U . . .
C52 C 0.2858(3) -0.27343(12) 0.96061(11) 0.0188(6) Uani 1 1 d . . . . .
H52 H 0.2047 -0.2853 0.9809 0.023 Uiso 1 1 calc R U . . .
C62 C 0.3642(4) -0.32161(13) 0.94159(12) 0.0239(7) Uani 1 1 d . . . . .
H62A H 0.4506 -0.3103 0.9245 0.029 Uiso 1 1 calc R U . . .
H62B H 0.3909 -0.3453 0.9688 0.029 Uiso 1 1 calc R U . . .
C72 C 0.1501(3) -0.10209(12) 1.03383(12) 0.0213(6) Uani 1 1 d . . . . .
H72 H 0.2067 -0.1184 1.0580 0.026 Uiso 1 1 calc R U . . .
C82 C 0.0590(3) -0.05865(13) 1.04813(12) 0.0226(6) Uani 1 1 d . . . . .
C92 C 0.0268(4) -0.05267(14) 1.09773(13) 0.0296(8) Uani 1 1 d . . . . .
H92 H 0.0670 -0.0759 1.1212 0.036 Uiso 1 1 calc R U . . .
C102 C -0.0639(5) -0.01280(16) 1.11203(14) 0.0357(9) Uani 1 1 d . . . . .
H102 H -0.0886 -0.0095 1.1453 0.043 Uiso 1 1 calc R U . . .
C112 C -0.1190(4) 0.02229(15) 1.07837(14) 0.0336(8) Uani 1 1 d . . . . .
H112 H -0.1804 0.0498 1.0888 0.040 Uiso 1 1 calc R U . . .
C122 C -0.0852(3) 0.01774(14) 1.02936(13) 0.0255(7) Uani 1 1 d . . . . .
C132 C 0.0040(3) -0.02364(13) 1.01349(12) 0.0219(7) Uani 1 1 d . . . . .
C142 C 0.2679(4) -0.25508(13) 1.08168(12) 0.0238(7) Uani 1 1 d . . . . .
H14A H 0.3619 -0.2431 1.0923 0.029 Uiso 0.5 1 calc R U P A 1
H14B H 0.2770 -0.2909 1.0669 0.029 Uiso 0.5 1 calc R U P A 1
H14C H 0.3574 -0.2410 1.0946 0.029 Uiso 0.5 1 calc R U P B 2
H14D H 0.2871 -0.2896 1.0656 0.029 Uiso 0.5 1 calc R U P B 2
C152 C 0.1700(16) -0.2570(5) 1.1241(5) 0.026(5) Uiso 0.5 1 d D . P C 1
C162 C 0.0973(15) -0.3045(5) 1.1352(5) 0.040(5) Uiso 0.5 1 d D . P C 1
H162 H 0.1080 -0.3347 1.1148 0.048 Uiso 0.5 1 calc R U P C 1
C172 C 0.0086(12) -0.3076(5) 1.1765(4) 0.039(3) Uiso 0.5 1 d D . P C 1
H172 H -0.0409 -0.3393 1.1843 0.047 Uiso 0.5 1 calc R U P C 1
C182 C -0.0022(10) -0.2629(4) 1.2045(3) 0.031(2) Uiso 0.5 1 d D . P C 1
H182 H -0.0570 -0.2644 1.2333 0.037 Uiso 0.5 1 calc R U P C 1
C192 C 0.0621(9) -0.2165(4) 1.1928(3) 0.024(2) Uiso 0.5 1 d D . P C 1
H192 H 0.0484 -0.1857 1.2124 0.029 Uiso 0.5 1 calc R U P C 1
C202 C 0.1467(10) -0.2142(4) 1.1528(3) 0.017(2) Uiso 0.5 1 d D . P C 1
H202 H 0.1906 -0.1814 1.1449 0.020 Uiso 0.5 1 calc R U P C 1
C153 C 0.1663(14) -0.2632(5) 1.1227(4) 0.017(4) Uiso 0.5 1 d D . P C 2
C163 C 0.1092(11) -0.3116(4) 1.1315(4) 0.020(3) Uiso 0.5 1 d D . P C 2
H163 H 0.1280 -0.3405 1.1101 0.025 Uiso 0.5 1 calc R U P C 2
C173 C 0.0241(10) -0.3191(4) 1.1713(3) 0.028(2) Uiso 0.5 1 d D . P C 2
H173 H -0.0119 -0.3537 1.1776 0.034 Uiso 0.5 1 calc R U P C 2
C183 C -0.0103(9) -0.2787(4) 1.2019(3) 0.028(2) Uiso 0.5 1 d D . P C 2
H183 H -0.0735 -0.2848 1.2280 0.034 Uiso 0.5 1 calc R U P C 2
C193 C 0.0455(10) -0.2301(4) 1.1952(3) 0.028(2) Uiso 0.5 1 d D . P C 2
H193 H 0.0231 -0.2015 1.2163 0.034 Uiso 0.5 1 calc R U P C 2
C203 C 0.1374(14) -0.2229(5) 1.1561(4) 0.040(4) Uiso 0.5 1 d D . P C 2
H203 H 0.1818 -0.1893 1.1523 0.048 Uiso 0.5 1 calc R U P C 2
C212 C 0.2291(4) -0.31561(12) 0.86998(11) 0.0214(6) Uani 1 1 d . . . . .
H212 H 0.3133 -0.3012 0.8527 0.026 Uiso 1 1 calc R U . . .
C222 C 0.1454(4) -0.34983(13) 0.83568(12) 0.0245(7) Uani 1 1 d . . . . .
C232 C 0.0019(4) -0.35416(15) 0.83858(14) 0.0314(8) Uani 1 1 d . . . . .
H232 H -0.0483 -0.3338 0.8619 0.038 Uiso 1 1 calc R U . . .
C242 C -0.0699(5) -0.38833(15) 0.80751(15) 0.0373(9) Uani 1 1 d . . . . .
H242 H -0.1691 -0.3910 0.8094 0.045 Uiso 1 1 calc R U . . .
C252 C 0.0033(5) -0.41832(15) 0.77401(14) 0.0391(10) Uani 1 1 d . . . . .
H252 H -0.0458 -0.4420 0.7531 0.047 Uiso 1 1 calc R U . . .
C262 C 0.1467(5) -0.41423(15) 0.77064(14) 0.0393(10) Uani 1 1 d . . . . .
H262 H 0.1964 -0.4349 0.7474 0.047 Uiso 1 1 calc R U . . .
C272 C 0.2190(5) -0.37969(14) 0.80135(14) 0.0337(8) Uani 1 1 d . . . . .
H272 H 0.3179 -0.3765 0.7989 0.040 Uiso 1 1 calc R U . . .
C282 C -0.1409(5) -0.06492(18) 0.84672(17) 0.0469(11) Uani 1 1 d . . . . .
H28A H -0.1651 -0.0285 0.8370 0.070 Uiso 1 1 calc R U . . .
H28B H -0.2137 -0.0789 0.8683 0.070 Uiso 1 1 calc R U . . .
H28C H -0.1342 -0.0875 0.8177 0.070 Uiso 1 1 calc R U . . .
C292 C -0.2517(4) 0.08264(16) 1.00449(19) 0.0433(11) Uani 1 1 d . . . . .
H29A H -0.2808 0.1022 0.9754 0.065 Uiso 1 1 calc R U . . .
H29B H -0.2293 0.1079 1.0305 0.065 Uiso 1 1 calc R U . . .
H29C H -0.3279 0.0592 1.0151 0.065 Uiso 1 1 calc R U . . .
O1M1 O 0.1254(3) 0.05737(9) 0.90681(8) 0.0245(5) Uani 1 1 d . . . . .
H1M1 H 0.0860 0.0336 0.9234 0.029 Uiso 1 1 calc R U . . .
C1M1 C 0.0602(6) 0.06108(19) 0.86146(17) 0.0604(16) Uani 1 1 d . . . . .
H1MD H -0.0411 0.0651 0.8660 0.091 Uiso 1 1 calc R U . . .
H1ME H 0.0791 0.0287 0.8427 0.091 Uiso 1 1 calc R U . . .
H1MF H 0.0969 0.0921 0.8439 0.091 Uiso 1 1 calc R U . . .
O1M2 O 0.2511(3) -0.05788(9) 0.91209(9) 0.0255(5) Uani 1 1 d . . . . .
H1M2 H 0.2805 -0.0319 0.9284 0.031 Uiso 1 1 calc R U . . .
C1M2 C 0.3326(6) -0.0635(2) 0.87030(18) 0.0545(13) Uani 1 1 d . . . . .
H1MA H 0.4318 -0.0649 0.8793 0.082 Uiso 1 1 calc R U . . .
H1MB H 0.3164 -0.0331 0.8487 0.082 Uiso 1 1 calc R U . . .
H1MC H 0.3068 -0.0965 0.8535 0.082 Uiso 1 1 calc R U . . .
O1M O 0.3216(5) 0.17217(18) 0.80878(13) 0.0755(14) Uani 1 1 d . . . . .
H1M H 0.3098 0.1666 0.8386 0.113 Uiso 1 1 calc R U . . .
C1M C 0.2028(5) 0.19647(18) 0.78968(15) 0.0414(10) Uani 1 1 d . . . . .
H1MG H 0.1194 0.1761 0.7991 0.062 Uiso 1 1 calc R U . . .
H1MH H 0.2098 0.1976 0.7541 0.062 Uiso 1 1 calc R U . . .
H1MI H 0.1954 0.2328 0.8023 0.062 Uiso 1 1 calc R U . . .
O2M O 0.0833(3) -0.17137(14) 0.80612(10) 0.0469(8) Uani 1 1 d . . . . .
H2M H 0.0898 -0.1695 0.8365 0.070 Uiso 1 1 calc R U . . .
C2M C -0.0365(5) -0.2007(2) 0.79360(15) 0.0449(10) Uani 1 1 d . . . . .
H2MA H -0.0243 -0.2378 0.8036 0.067 Uiso 1 1 calc R U . . .
H2MB H -0.0507 -0.1990 0.7583 0.067 Uiso 1 1 calc R U . . .
H2MC H -0.1184 -0.1856 0.8101 0.067 Uiso 1 1 calc R U . . .
O3M O 0.4241(7) 0.1022(2) 0.7356(2) 0.0439(14) Uiso 0.5 1 d D . P D 1
H3M H 0.3809 0.1208 0.7561 0.066 Uiso 0.5 1 calc R U P D 1
C3M C 0.3845(15) 0.0476(5) 0.7411(5) 0.058(3) Uiso 0.5 1 d D . P D 1
H3MA H 0.4669 0.0249 0.7365 0.088 Uiso 0.5 1 calc R U P D 1
H3MB H 0.3132 0.0386 0.7169 0.088 Uiso 0.5 1 calc R U P D 1
H3MC H 0.3464 0.0420 0.7738 0.088 Uiso 0.5 1 calc R U P D 1
O3MA O 0.4899(11) 0.1045(4) 0.7614(4) 0.093(3) Uiso 0.5 1 d D . P E 2
H3MD H 0.4358 0.1309 0.7610 0.139 Uiso 0.5 1 calc R U P E 2
C3MA C 0.4134(16) 0.0581(6) 0.7519(6) 0.071(4) Uiso 0.5 1 d D . P E 2
H3ME H 0.4629 0.0273 0.7655 0.106 Uiso 0.5 1 calc R U P E 2
H3MF H 0.4033 0.0535 0.7166 0.106 Uiso 0.5 1 calc R U P E 2
H3MG H 0.3205 0.0609 0.7668 0.106 Uiso 0.5 1 calc R U P E 2
O4M O 0.2710(10) -0.1074(4) 0.7578(3) 0.050(3) Uiso 0.5 1 d D . P F 1
H4M H 0.2207 -0.1283 0.7742 0.075 Uiso 0.5 1 calc R U P F 1
C4M C 0.1925(14) -0.0614(5) 0.7454(5) 0.064(3) Uiso 0.5 1 d D . P F 1
H4MA H 0.1651 -0.0426 0.7751 0.096 Uiso 0.5 1 calc R U P F 1
H4MB H 0.1083 -0.0720 0.7274 0.096 Uiso 0.5 1 calc R U P F 1
H4MC H 0.2498 -0.0379 0.7251 0.096 Uiso 0.5 1 calc R U P F 1
O4MA O 0.2800(11) -0.1213(4) 0.7565(4) 0.054(3) Uiso 0.5 1 d D . P G 2
H4MD H 0.2226 -0.1342 0.7765 0.081 Uiso 0.5 1 calc R U P G 2
C4MA C 0.2162(14) -0.0793(5) 0.7310(4) 0.062(3) Uiso 0.5 1 d D . P G 2
H4ME H 0.1583 -0.0584 0.7533 0.093 Uiso 0.5 1 calc R U P G 2
H4MF H 0.1573 -0.0938 0.7050 0.093 Uiso 0.5 1 calc R U P G 2
H4MG H 0.2887 -0.0564 0.7168 0.093 Uiso 0.5 1 calc R U P G 2

loop_
_atom_site_aniso_label
_atom_site_aniso_U_11
_atom_site_aniso_U_22
_atom_site_aniso_U_33
_atom_site_aniso_U_23
_atom_site_aniso_U_13
_atom_site_aniso_U_12
V1 0.0199(2) 0.0151(2) 0.0232(2) 0.0009(2) 0.0027(2) 0.0010(2)
O11 0.0217(12) 0.0238(12) 0.0360(13) 0.0005(10) 0.0014(10) -0.0007(10)
O21 0.0260(11) 0.0166(11) 0.0244(11) 0.0019(9) 0.0004(10) 0.0016(9)
O31 0.0280(12) 0.0135(10) 0.0215(11) 0.0006(9) 0.0040(9) 0.0036(9)
O41 0.0317(13) 0.0220(12) 0.0335(13) -0.0029(10) 0.0114(11) 0.0043(10)
O51 0.0138(10) 0.0236(11) 0.0202(10) -0.0030(9) -0.0009(8) 0.0014(9)
O61 0.0177(10) 0.0144(10) 0.0225(11) 0.0027(8) 0.0015(8) 0.0011(8)
O71 0.0138(10) 0.0248(11) 0.0233(11) 0.0031(9) 0.0012(9) 0.0011(9)
O81 0.0276(12) 0.0178(11) 0.0253(11) -0.0014(9) 0.0029(10) 0.0056(9)
O91 0.0308(13) 0.0283(13) 0.0442(16) 0.0057(12) 0.0007(12) 0.0099(11)
N1 0.0151(12) 0.0153(12) 0.0233(13) -0.0002(10) -0.0035(10) -0.0023(10)
C11 0.0139(14) 0.0218(15) 0.0219(15) 0.0013(12) -0.0010(12) -0.0009(12)
C21 0.0183(14) 0.0169(14) 0.0201(14) -0.0009(11) -0.0008(12) -0.0013(12)
C31 0.0156(13) 0.0156(14) 0.0196(14) -0.0013(11) 0.0020(11) -0.0008(11)
C41 0.0167(13) 0.0157(13) 0.0205(15) 0.0000(11) -0.0002(11) -0.0005(11)
C51 0.0167(14) 0.0192(14) 0.0196(14) 0.0000(12) 0.0006(12) 0.0021(12)
C61 0.0201(15) 0.0260(16) 0.0231(16) 0.0014(13) 0.0033(13) 0.0072(13)
C71 0.0203(14) 0.0179(14) 0.0239(15) -0.0014(13) 0.0004(12) -0.0036(13)
C81 0.0241(15) 0.0161(14) 0.0243(16) 0.0038(12) -0.0037(13) -0.0025(12)
C91 0.039(2) 0.0225(17) 0.0265(17) 0.0040(14) -0.0044(15) -0.0032(15)
C101 0.040(2) 0.0267(18) 0.0296(18) 0.0080(14) -0.0091(16) -0.0054(16)
C111 0.0322(18) 0.0237(17) 0.042(2) 0.0115(15) -0.0136(16) -0.0032(15)
C121 0.0206(16) 0.0214(16) 0.0351(18) 0.0052(14) -0.0013(14) -0.0011(13)
C131 0.0198(15) 0.0161(14) 0.0278(16) 0.0031(12) -0.0035(13) -0.0034(12)
C141 0.0253(17) 0.051(2) 0.0288(19) -0.0141(16) -0.0020(15) 0.0105(17)
C151 0.0197(15) 0.0347(18) 0.0215(15) -0.0060(14) 0.0036(13) 0.0062(14)
C161 0.050(3) 0.034(2) 0.064(3) 0.000(2) -0.016(2) 0.006(2)
C171 0.068(4) 0.042(3) 0.100(5) -0.033(3) -0.021(3) 0.001(3)
C181 0.042(3) 0.091(4) 0.043(3) -0.036(3) -0.014(2) 0.025(3)
C191 0.027(2) 0.092(4) 0.031(2) 0.013(2) 0.0016(17) 0.014(2)
C201 0.0275(19) 0.050(2) 0.041(2) 0.0128(19) 0.0025(17) 0.0001(18)
C211 0.0219(15) 0.0177(14) 0.0212(15) 0.0000(12) -0.0020(12) 0.0033(12)
C221 0.0267(17) 0.0177(15) 0.0202(15) 0.0005(12) -0.0048(13) -0.0019(13)
C231 0.0344(18) 0.0237(17) 0.0280(17) 0.0035(14) 0.0056(15) 0.0004(15)
C241 0.039(2) 0.037(2) 0.033(2) 0.0030(16) 0.0131(17) -0.0040(18)
C251 0.049(2) 0.031(2) 0.0287(18) 0.0073(15) 0.0026(17) -0.0124(17)
C261 0.048(2) 0.0233(18) 0.040(2) 0.0104(16) -0.0049(18) -0.0031(17)
C271 0.0353(19) 0.0250(17) 0.0339(18) 0.0044(15) -0.0030(15) 0.0039(16)
C281 0.037(2) 0.069(3) 0.095(4) -0.044(3) 0.026(3) -0.007(2)
C291 0.0263(18) 0.029(2) 0.071(3) 0.0065(19) -0.0048(19) 0.0082(16)
V2 0.0210(2) 0.0141(2) 0.0220(2) 0.0015(2) -0.0002(2) 0.0009(2)
O12 0.0243(12) 0.0212(11) 0.0337(13) 0.0012(10) -0.0003(10) -0.0019(10)
O22 0.0250(12) 0.0146(10) 0.0245(11) -0.0004(9) 0.0027(10) 0.0007(9)
O32 0.0268(11) 0.0150(10) 0.0198(10) 0.0012(8) -0.0017(9) 0.0036(9)
O42 0.0332(13) 0.0202(11) 0.0261(12) 0.0040(9) -0.0043(10) 0.0017(10)
O52 0.0175(10) 0.0201(11) 0.0207(11) 0.0032(9) 0.0009(9) 0.0025(9)
O62 0.0205(11) 0.0163(10) 0.0223(11) -0.0020(9) -0.0023(9) 0.0014(9)
O72 0.0171(10) 0.0198(11) 0.0248(11) -0.0002(9) 0.0002(9) 0.0014(9)
O82 0.0268(12) 0.0172(11) 0.0259(12) 0.0001(9) -0.0013(10) 0.0049(9)
O92 0.0285(13) 0.0290(13) 0.0447(15) -0.0026(12) 0.0004(12) 0.0139(11)
N2 0.0182(12) 0.0145(12) 0.0232(13) 0.0014(10) 0.0020(11) -0.0018(10)
C12 0.0175(15) 0.0187(15) 0.0213(15) 0.0008(12) 0.0013(12) -0.0005(12)
C22 0.0155(14) 0.0156(14) 0.0229(15) 0.0005(12) 0.0014(12) -0.0012(12)
C32 0.0192(14) 0.0153(13) 0.0191(14) 0.0026(11) -0.0003(11) -0.0014(11)
C42 0.0185(14) 0.0153(14) 0.0212(15) 0.0002(11) 0.0001(12) -0.0008(11)
C52 0.0168(14) 0.0178(14) 0.0217(15) -0.0001(12) 0.0008(12) 0.0012(12)
C62 0.0246(16) 0.0218(15) 0.0253(16) 0.0008(12) -0.0005(13) 0.0065(13)
C72 0.0227(15) 0.0164(15) 0.0247(15) -0.0003(12) -0.0012(13) -0.0033(12)
C82 0.0207(15) 0.0195(15) 0.0275(16) -0.0044(12) 0.0032(13) -0.0059(13)
C92 0.040(2) 0.0215(16) 0.0275(17) -0.0030(14) 0.0026(16) -0.0015(15)
C102 0.043(2) 0.034(2) 0.0297(19) -0.0057(15) 0.0118(17) -0.0025(18)
C112 0.0313(18) 0.0275(17) 0.042(2) -0.0106(16) 0.0106(17) 0.0021(15)
C122 0.0196(15) 0.0212(16) 0.0357(19) -0.0031(14) 0.0020(14) -0.0016(13)
C132 0.0204(15) 0.0171(14) 0.0283(16) -0.0031(12) 0.0039(13) -0.0068(12)
C142 0.0242(16) 0.0240(16) 0.0232(16) 0.0043(13) -0.0021(13) 0.0043(13)
C212 0.0249(16) 0.0186(15) 0.0206(15) -0.0012(12) 0.0032(13) 0.0029(13)
C222 0.0349(19) 0.0162(14) 0.0223(15) 0.0008(12) -0.0003(14) 0.0007(14)
C232 0.037(2) 0.0263(18) 0.0310(19) -0.0053(15) -0.0047(16) 0.0025(15)
C242 0.040(2) 0.0306(19) 0.042(2) -0.0012(16) -0.0125(18) -0.0041(17)
C252 0.069(3) 0.0229(18) 0.0257(18) -0.0007(14) -0.0101(19) -0.0073(18)
C262 0.068(3) 0.0223(18) 0.0274(18) -0.0046(15) 0.0068(19) -0.0013(19)
C272 0.048(2) 0.0232(17) 0.0301(19) -0.0041(15) 0.0079(17) 0.0001(17)
C282 0.049(3) 0.042(2) 0.049(2) 0.012(2) -0.026(2) -0.002(2)
C292 0.0198(17) 0.029(2) 0.081(3) 0.003(2) 0.0054(19) 0.0067(15)
O1M1 0.0279(12) 0.0208(11) 0.0249(11) 0.0038(9) -0.0034(10) -0.0052(10)
C1M1 0.092(4) 0.041(2) 0.049(3) 0.023(2) -0.041(3) -0.031(3)
O1M2 0.0276(12) 0.0207(11) 0.0281(12) -0.0026(9) 0.0059(10) -0.0027(10)
C1M2 0.061(3) 0.050(3) 0.053(3) -0.024(2) 0.032(2) -0.022(2)
O1M 0.084(3) 0.098(3) 0.0451(19) 0.034(2) 0.030(2) 0.055(3)
C1M 0.054(3) 0.040(2) 0.031(2) -0.0023(17) 0.0040(19) 0.006(2)
O2M 0.057(2) 0.059(2) 0.0247(13) 0.0005(13) 0.0043(14) -0.0204(16)
C2M 0.042(2) 0.059(3) 0.034(2) -0.0032(19) 0.0056(19) -0.007(2)

loop_
_atom_type_symbol
_atom_type_description
_atom_type_scat_dispersion_real
_atom_type_scat_dispersion_imag
_atom_type_scat_source
C C 0.0033 0.0016 'International Tables Vol C Tables 4.2.6.8 and 6.1.1.4'
H H 0.0000 0.0000 'International Tables Vol C Tables 4.2.6.8 and 6.1.1.4'
N N 0.0061 0.0033 'International Tables Vol C Tables 4.2.6.8 and 6.1.1.4'
O O 0.0106 0.0060 'International Tables Vol C Tables 4.2.6.8 and 6.1.1.4'
V V 0.3005 0.5294 'International Tables Vol C Tables 4.2.6.8 and 6.1.1.4'

loop_
_geom_angle_atom_site_label_1
_geom_angle_atom_site_label_2
_geom_angle_atom_site_label_3
_geom_angle
O11 V1 O21 96.09(12)
O11 V1 O31 99.95(12)
O11 V1 O41 103.43(13)
O11 V1 N1 93.87(11)
O11 V1 O1M1 170.18(11)
O21 V1 N1 81.51(10)
O21 V1 O1M1 78.46(10)
O31 V1 O21 155.28(11)
O31 V1 N1 78.75(10)
O31 V1 O1M1 82.78(10)
O41 V1 O21 96.42(11)
O41 V1 O31 97.99(11)
O41 V1 N1 162.70(11)
O41 V1 O1M1 85.40(11)
N1 V1 O1M1 77.34(9)
C131 O21 V1 126.4(2)
C31 O31 V1 116.00(18)
C281 O41 V1 127.8(3)
C11 O51 C141 111.5(2)
C211 O61 C41 109.1(2)
C11 O71 C51 112.4(2)
C211 O81 C61 110.9(2)
C121 O91 C291 116.5(3)
C21 N1 V1 109.90(19)
C71 N1 V1 126.9(2)
C71 N1 C21 123.1(3)
O51 C11 O71 112.6(2)
O51 C11 H11 108.8
O51 C11 C21 109.7(2)
O71 C11 H11 108.8
O71 C11 C21 108.2(2)
C21 C11 H11 108.8
N1 C21 C11 119.3(3)
N1 C21 H21 106.7
N1 C21 C31 103.0(2)
C11 C21 H21 106.7
C11 C21 C31 113.7(3)
C31 C21 H21 106.7
O31 C31 C21 105.6(2)
O31 C31 H31 109.7
O31 C31 C41 113.9(2)
C21 C31 H31 109.7
C41 C31 C21 108.0(2)
C41 C31 H31 109.7
O61 C41 C31 111.4(2)
O61 C41 H41 109.7
O61 C41 C51 108.6(2)
C31 C41 H41 109.7
C31 C41 C51 107.8(2)
C51 C41 H41 109.7
O71 C51 C41 110.6(2)
O71 C51 H51 109.4
O71 C51 C61 109.0(3)
C41 C51 H51 109.4
C61 C51 C41 109.2(2)
C61 C51 H51 109.4
O81 C61 C51 108.1(2)
O81 C61 H61A 110.1
O81 C61 H61B 110.1
C51 C61 H61A 110.1
C51 C61 H61B 110.1
H61A C61 H61B 108.4
N1 C71 H71 118.7
N1 C71 C81 122.7(3)
C81 C71 H71 118.7
C91 C81 C71 118.6(3)
C131 C81 C71 121.3(3)
C131 C81 C91 120.1(3)
C81 C91 H91 120.2
C101 C91 C81 119.6(4)
C101 C91 H91 120.2
C91 C101 H101 119.6
C91 C101 C111 120.7(3)
C111 C101 H101 119.6
C101 C111 H111 119.6
C101 C111 C121 120.8(3)
C121 C111 H111 119.6
O91 C121 C111 126.0(3)
O91 C121 C131 114.6(3)
C111 C121 C131 119.4(3)
O21 C131 C81 122.5(3)
O21 C131 C121 118.2(3)
C81 C131 C121 119.3(3)
O51 C141 H14E 109.7
O51 C141 H14F 109.7
O51 C141 C151 110.0(3)
H14E C141 H14F 108.2
C151 C141 H14E 109.7
C151 C141 H14F 109.7
C161 C151 C141 119.9(4)
C161 C151 C201 118.1(4)
C201 C151 C141 122.0(4)
C151 C161 H161 119.7
C151 C161 C171 120.5(5)
C171 C161 H161 119.7
C161 C171 H171 120.4
C181 C171 C161 119.2(5)
C181 C171 H171 120.4
C171 C181 H181 119.5
C191 C181 C171 121.0(4)
C191 C181 H181 119.5
C181 C191 H191 120.1
C181 C191 C201 119.9(5)
C201 C191 H191 120.1
C151 C201 C191 121.2(4)
C151 C201 H201 119.4
C191 C201 H201 119.4
O61 C211 H211 109.5
O61 C211 C221 109.8(3)
O81 C211 O61 111.0(2)
O81 C211 H211 109.5
O81 C211 C221 107.7(3)
C221 C211 H211 109.5
C231 C221 C211 122.3(3)
C231 C221 C271 119.5(3)
C271 C221 C211 118.2(3)
C221 C231 H231 120.1
C221 C231 C241 119.8(3)
C241 C231 H231 120.1
C231 C241 H241 119.7
C251 C241 C231 120.6(4)
C251 C241 H241 119.7
C241 C251 H251 120.3
C241 C251 C261 119.4(4)
C261 C251 H251 120.3
C251 C261 H261 120.0
C271 C261 C251 120.1(4)
C271 C261 H261 120.0
C221 C271 H271 119.7
C261 C271 C221 120.6(4)
C261 C271 H271 119.7
O41 C281 H28D 109.5
O41 C281 H28E 109.5
O41 C281 H28F 109.5
H28D C281 H28E 109.5
H28D C281 H28F 109.5
H28E C281 H28F 109.5
O91 C291 H29D 109.5
O91 C291 H29E 109.5
O91 C291 H29F 109.5
H29D C291 H29E 109.5
H29D C291 H29F 109.5
H29E C291 H29F 109.5
O12 V2 O22 96.45(11)
O12 V2 O32 99.04(11)
O12 V2 O42 103.31(12)
O12 V2 N2 94.41(11)
O12 V2 O1M2 171.01(11)
O22 V2 N2 81.59(10)
O22 V2 O1M2 78.00(9)
O32 V2 O22 155.34(10)
O32 V2 N2 78.20(10)
O32 V2 O1M2 84.03(10)
O42 V2 O22 99.03(10)
O42 V2 O32 95.94(11)
O42 V2 N2 162.05(11)
O42 V2 O1M2 84.68(11)
N2 V2 O1M2 77.87(9)
C132 O22 V2 125.5(2)
C32 O32 V2 116.25(18)
C282 O42 V2 130.2(3)
C12 O52 C142 111.6(2)
C212 O62 C42 108.5(2)
C12 O72 C52 112.1(2)
C212 O82 C62 111.4(2)
C122 O92 C292 116.4(3)
C22 N2 V2 109.67(19)
C72 N2 V2 126.1(2)
C72 N2 C22 124.1(3)
O52 C12 O72 112.2(2)
O52 C12 H12 108.8
O52 C12 C22 110.2(2)
O72 C12 H12 108.8
O72 C12 C22 107.8(2)
C22 C12 H12 108.8
N2 C22 C12 119.5(3)
N2 C22 H22 106.5
N2 C22 C32 102.6(2)
C12 C22 H22 106.5
C12 C22 C32 114.4(2)
C32 C22 H22 106.5
O32 C32 C22 105.2(2)
O32 C32 H32 109.9
O32 C32 C42 113.8(2)
C22 C32 H32 109.9
C42 C32 C22 108.0(2)
C42 C32 H32 109.9
O62 C42 C32 111.1(2)
O62 C42 H42 109.8
O62 C42 C52 108.6(2)
C32 C42 H42 109.8
C32 C42 C52 107.6(2)
C52 C42 H42 109.8
O72 C52 C42 109.9(2)
O72 C52 H52 109.7
O72 C52 C62 107.9(3)
C42 C52 H52 109.7
C62 C52 C42 109.8(3)
C62 C52 H52 109.7
O82 C62 C52 107.5(3)
O82 C62 H62A 110.2
O82 C62 H62B 110.2
C52 C62 H62A 110.2
C52 C62 H62B 110.2
H62A C62 H62B 108.5
N2 C72 H72 118.4
N2 C72 C82 123.2(3)
C82 C72 H72 118.4
C92 C82 C72 118.4(3)
C132 C82 C72 120.9(3)
C132 C82 C92 120.8(3)
C82 C92 H92 120.3
C102 C92 C82 119.4(3)
C102 C92 H92 120.3
C92 C102 H102 119.7
C92 C102 C112 120.7(3)
C112 C102 H102 119.7
C102 C112 H112 119.7
C102 C112 C122 120.6(3)
C122 C112 H112 119.7
O92 C122 C112 125.0(3)
O92 C122 C132 115.1(3)
C112 C122 C132 120.0(3)
O22 C132 C82 122.2(3)
O22 C132 C122 119.2(3)
C82 C132 C122 118.6(3)
O52 C142 H14A 110.2
O52 C142 H14B 110.2
O52 C142 H14C 109.7
O52 C142 H14D 109.7
O52 C142 C152 107.5(6)
O52 C142 C153 109.9(6)
H14A C142 H14B 108.5
H14C C142 H14D 108.2
C152 C142 H14A 110.2
C152 C142 H14B 110.2
C153 C142 H14C 109.7
C153 C142 H14D 109.7
C162 C152 C142 120.2(10)
C202 C152 C142 122.3(10)
C202 C152 C162 117.6(11)
C152 C162 H162 119.6
C152 C162 C172 120.9(11)
C172 C162 H162 119.6
C162 C172 H172 121.6
C182 C172 C162 116.8(10)
C182 C172 H172 121.6
C172 C182 H182 118.7
C192 C182 C172 122.7(9)
C192 C182 H182 118.7
C182 C192 H192 120.2
C182 C192 C202 119.6(8)
C202 C192 H192 120.2
C152 C202 C192 122.3(11)
C152 C202 H202 118.8
C192 C202 H202 118.8
C163 C153 C142 121.1(9)
C163 C153 C203 117.0(10)
C203 C153 C142 121.7(10)
C153 C163 H163 119.9
C153 C163 C173 120.2(10)
C173 C163 H163 119.9
C163 C173 H173 118.9
C183 C173 C163 122.2(9)
C183 C173 H173 118.9
C173 C183 H183 120.1
C193 C183 C173 119.8(8)
C193 C183 H183 120.1
C183 C193 H193 120.9
C183 C193 C203 118.2(9)
C203 C193 H193 120.9
C153 C203 C193 122.4(11)
C153 C203 H203 118.8
C193 C203 H203 118.8
O62 C212 H212 109.6
O62 C212 C222 110.8(3)
O82 C212 O62 110.7(2)
O82 C212 H212 109.6
O82 C212 C222 106.6(3)
C222 C212 H212 109.6
C232 C222 C212 122.5(3)
C232 C222 C272 119.8(4)
C272 C222 C212 117.6(3)
C222 C232 H232 119.9
C222 C232 C242 120.2(4)
C242 C232 H232 119.9
C232 C242 H242 120.1
C252 C242 C232 119.8(4)
C252 C242 H242 120.1
C242 C252 H252 119.7
C262 C252 C242 120.5(4)
C262 C252 H252 119.7
C252 C262 H262 120.1
C252 C262 C272 119.9(4)
C272 C262 H262 120.1
C222 C272 H272 120.1
C262 C272 C222 119.7(4)
C262 C272 H272 120.1
O42 C282 H28A 109.5
O42 C282 H28B 109.5
O42 C282 H28C 109.5
H28A C282 H28B 109.5
H28A C282 H28C 109.5
H28B C282 H28C 109.5
O92 C292 H29A 109.5
O92 C292 H29B 109.5
O92 C292 H29C 109.5
H29A C292 H29B 109.5
H29A C292 H29C 109.5
H29B C292 H29C 109.5
V1 O1M1 H1M1 121.0
C1M1 O1M1 V1 128.4(3)
C1M1 O1M1 H1M1 109.5
O1M1 C1M1 H1MD 109.5
O1M1 C1M1 H1ME 109.5
O1M1 C1M1 H1MF 109.5
H1MD C1M1 H1ME 109.5
H1MD C1M1 H1MF 109.5
H1ME C1M1 H1MF 109.5
V2 O1M2 H1M2 119.0
C1M2 O1M2 V2 129.2(3)
C1M2 O1M2 H1M2 109.5
O1M2 C1M2 H1MA 109.5
O1M2 C1M2 H1MB 109.5
O1M2 C1M2 H1MC 109.5
H1MA C1M2 H1MB 109.5
H1MA C1M2 H1MC 109.5
H1MB C1M2 H1MC 109.5
C1M O1M H1M 109.5
O1M C1M H1MG 109.5
O1M C1M H1MH 109.5
O1M C1M H1MI 109.5
H1MG C1M H1MH 109.5
H1MG C1M H1MI 109.5
H1MH C1M H1MI 109.5
C2M O2M H2M 109.5
O2M C2M H2MA 109.5
O2M C2M H2MB 109.5
O2M C2M H2MC 109.5
H2MA C2M H2MB 109.5
H2MA C2M H2MC 109.5
H2MB C2M H2MC 109.5
C3M O3M H3M 109.5
O3M C3M H3MA 109.5
O3M C3M H3MB 109.5
O3M C3M H3MC 109.5
H3MA C3M H3MB 109.5
H3MA C3M H3MC 109.5
H3MB C3M H3MC 109.5
C3MA O3MA H3MD 109.5
O3MA C3MA H3ME 109.5
O3MA C3MA H3MF 109.5
O3MA C3MA H3MG 109.5
H3ME C3MA H3MF 109.5
H3ME C3MA H3MG 109.5
H3MF C3MA H3MG 109.5
C4M O4M H4M 109.5
O4M C4M H4MA 109.5
O4M C4M H4MB 109.5
O4M C4M H4MC 109.5
H4MA C4M H4MB 109.5
H4MA C4M H4MC 109.5
H4MB C4M H4MC 109.5
C4MA O4MA H4MD 109.5
O4MA C4MA H4ME 109.5
O4MA C4MA H4MF 109.5
O4MA C4MA H4MG 109.5
H4ME C4MA H4MF 109.5
H4ME C4MA H4MG 109.5
H4MF C4MA H4MG 109.5

loop_
_geom_bond_atom_site_label_1
_geom_bond_atom_site_label_2
_geom_bond_distance
V1 O11 1.591(2)
V1 O21 1.914(2)
V1 O31 1.879(2)
V1 O41 1.779(2)
V1 N1 2.166(3)
V1 O1M1 2.294(2)
O21 C131 1.340(4)
O31 C31 1.419(4)
O41 C281 1.415(5)
O51 C11 1.401(4)
O51 C141 1.445(4)
O61 C41 1.430(4)
O61 C211 1.427(4)
O71 C11 1.419(4)
O71 C51 1.433(4)
O81 C61 1.433(4)
O81 C211 1.415(4)
O91 C121 1.361(4)
O91 C291 1.423(4)
N1 C21 1.462(4)
N1 C71 1.285(4)
C11 H11 1.0000
C11 C21 1.525(4)
C21 H21 1.0000
C21 C31 1.539(4)
C31 H31 1.0000
C31 C41 1.509(4)
C41 H41 1.0000
C41 C51 1.529(4)
C51 H51 1.0000
C51 C61 1.507(4)
C61 H61A 0.9900
C61 H61B 0.9900
C71 H71 0.9500
C71 C81 1.447(4)
C81 C91 1.415(5)
C81 C131 1.397(5)
C91 H91 0.9500
C91 C101 1.376(5)
C101 H101 0.9500
C101 C111 1.383(6)
C111 H111 0.9500
C111 C121 1.392(5)
C121 C131 1.416(5)
C141 H14E 0.9900
C141 H14F 0.9900
C141 C151 1.487(5)
C151 C161 1.377(6)
C151 C201 1.378(5)
C161 H161 0.9500
C161 C171 1.403(7)
C171 H171 0.9500
C171 C181 1.365(8)
C181 H181 0.9500
C181 C191 1.347(8)
C191 H191 0.9500
C191 C201 1.384(6)
C201 H201 0.9500
C211 H211 1.0000
C211 C221 1.510(4)
C221 C231 1.381(5)
C221 C271 1.385(5)
C231 H231 0.9500
C231 C241 1.392(5)
C241 H241 0.9500
C241 C251 1.380(6)
C251 H251 0.9500
C251 C261 1.385(6)
C261 H261 0.9500
C261 C271 1.381(5)
C271 H271 0.9500
C281 H28D 0.9800
C281 H28E 0.9800
C281 H28F 0.9800
C291 H29D 0.9800
C291 H29E 0.9800
C291 H29F 0.9800
V2 O12 1.601(2)
V2 O22 1.912(2)
V2 O32 1.889(2)
V2 O42 1.776(2)
V2 N2 2.171(3)
V2 O1M2 2.271(2)
O22 C132 1.344(4)
O32 C32 1.410(4)
O42 C282 1.409(5)
O52 C12 1.405(4)
O52 C142 1.446(4)
O62 C42 1.435(4)
O62 C212 1.420(4)
O72 C12 1.420(4)
O72 C52 1.435(4)
O82 C62 1.439(4)
O82 C212 1.416(4)
O92 C122 1.369(4)
O92 C292 1.428(4)
N2 C22 1.465(4)
N2 C72 1.280(4)
C12 H12 1.0000
C12 C22 1.532(4)
C22 H22 1.0000
C22 C32 1.537(4)
C32 H32 1.0000
C32 C42 1.508(4)
C42 H42 1.0000
C42 C52 1.522(4)
C52 H52 1.0000
C52 C62 1.516(4)
C62 H62A 0.9900
C62 H62B 0.9900
C72 H72 0.9500
C72 C82 1.449(5)
C82 C92 1.406(5)
C82 C132 1.399(5)
C92 H92 0.9500
C92 C102 1.381(5)
C102 H102 0.9500
C102 C112 1.382(6)
C112 H112 0.9500
C112 C122 1.391(5)
C122 C132 1.412(5)
C142 H14A 0.9900
C142 H14B 0.9900
C142 H14C 0.9900
C142 H14D 0.9900
C142 C152 1.495(13)
C142 C153 1.500(11)
C152 C162 1.413(14)
C152 C202 1.352(13)
C162 H162 0.9500
C162 C172 1.419(14)
C172 H172 0.9500
C172 C182 1.363(13)
C182 H182 0.9500
C182 C192 1.357(12)
C192 H192 0.9500
C192 C202 1.365(11)
C202 H202 0.9500
C153 C163 1.355(12)
C153 C203 1.396(13)
C163 H163 0.9500
C163 C173 1.377(12)
C173 H173 0.9500
C173 C183 1.358(12)
C183 H183 0.9500
C183 C193 1.343(13)
C193 H193 0.9500
C193 C203 1.398(13)
C203 H203 0.9500
C212 H212 1.0000
C212 C222 1.506(5)
C222 C232 1.376(5)
C222 C272 1.395(5)
C232 H232 0.9500
C232 C242 1.392(5)
C242 H242 0.9500
C242 C252 1.380(6)
C252 H252 0.9500
C252 C262 1.376(7)
C262 H262 0.9500
C262 C272 1.393(5)
C272 H272 0.9500
C282 H28A 0.9800
C282 H28B 0.9800
C282 H28C 0.9800
C292 H29A 0.9800
C292 H29B 0.9800
C292 H29C 0.9800
O1M1 H1M1 0.8400
O1M1 C1M1 1.397(5)
C1M1 H1MD 0.9800
C1M1 H1ME 0.9800
C1M1 H1MF 0.9800
O1M2 H1M2 0.8400
O1M2 C1M2 1.395(5)
C1M2 H1MA 0.9800
C1M2 H1MB 0.9800
C1M2 H1MC 0.9800
O1M H1M 0.8400
O1M C1M 1.391(6)
C1M H1MG 0.9800
C1M H1MH 0.9800
C1M H1MI 0.9800
O2M H2M 0.8400
O2M C2M 1.403(5)
C2M H2MA 0.9800
C2M H2MB 0.9800
C2M H2MC 0.9800
O3M H3M 0.8400
O3M C3M 1.430(12)
C3M H3MA 0.9800
C3M H3MB 0.9800
C3M H3MC 0.9800
O3MA H3MD 0.8400
O3MA C3MA 1.401(14)
C3MA H3ME 0.9800
C3MA H3MF 0.9800
C3MA H3MG 0.9800
O4M H4M 0.8400
O4M C4M 1.420(13)
C4M H4MA 0.9800
C4M H4MB 0.9800
C4M H4MC 0.9800
O4MA H4MD 0.8400
O4MA C4MA 1.406(13)
C4MA H4ME 0.9800
C4MA H4MF 0.9800
C4MA H4MG 0.9800

loop_
_geom_hbond_atom_site_label_D
_geom_hbond_atom_site_label_H
_geom_hbond_atom_site_label_A
_geom_hbond_distance_DH
_geom_hbond_distance_HA
_geom_hbond_distance_DA
_geom_hbond_angle_DHA
O1M1 H1M1 O22 0.84 1.99 2.812(3) 167.4
O1M2 H1M2 O21 0.84 1.92 2.758(3) 175.8
O1M H1M O31 0.84 1.95 2.780(4) 171.0
O2M H2M O32 0.84 1.91 2.740(4) 172.3
O3M H3M O1M 0.84 2.02 2.844(7) 166.8
O3MA H3MD O1M 0.84 2.00 2.677(11) 137.3
O4M H4M O2M 0.84 1.91 2.748(10) 171.6
O4MA H4MD O2M 0.84 1.82 2.639(11) 165.3
